data_1538473
loop_
_publ_author_name
'Phavanantha, P.'
'Pontchour, C.-O.'
'Pramatus, S.'
'Andersson, Y.'
'Rundqvist, S.'

_publ_section_title
;
 The crystal structure of a beta-V3 S type modification of Ta P
;
_journal_name_full 'Acta Chemica Scandinavica, Series A: (28,1974-)'
_journal_page_first 515
_journal_page_last 517
_journal_volume 32
_journal_year 1978
_chemical_formula_sum 'P Ta3'
_chemical_name_systematic 'Ta3 P'
_space_group_IT_number 133
_symmetry_space_group_name_Hall '-P 4ac 2b'
_symmetry_space_group_name_H-M 'P 42/n b c :2'
_cell_angle_alpha 90
_cell_angle_beta 90
_cell_angle_gamma 90
_cell_formula_units_Z 8
_cell_length_a 10.1542
_cell_length_b 10.1542
_cell_length_c 5.0147
_cell_volume 517.055
_citation_journal_id_ASTM ACAPCT
_cod_data_source_file Phavanantha_ACAPCT_1978_66.cif
_cod_data_source_block P1Ta3
_cod_original_cell_volume 517.0545
_cod_original_formula_sum 'P1 Ta3'
_cod_database_code 1538473

loop_
_symmetry_equiv_pos_as_xyz
x,y,z
-y+1/2,x,z+1/2
-x+1/2,-y+1/2,z
y,-x+1/2,z+1/2
x,-y+1/2,-z
y,x,-z+1/2
-x+1/2,y,-z
-y+1/2,-x+1/2,-z+1/2
-x,-y,-z
y-1/2,-x,-z-1/2
x-1/2,y-1/2,-z
-y,x-1/2,-z-1/2
-x,y-1/2,z
-y,-x,z-1/2
x-1/2,-y,z
y-1/2,x-1/2,z-1/2

loop_
_atom_site_label
_atom_site_type_symbol
_atom_site_fract_x
_atom_site_fract_y
_atom_site_fract_z
_atom_site_occupancy
_atom_site_U_iso_or_equiv
Ta2 Ta 0.549 0.549 0.25 1 0.0
P1 P 0.544 0.25 0 1 0.0
Ta1 Ta 0.1576 0.1576 0.25 1 0.0
Ta3 Ta 0.6048 0.25 0.5 1 0.0
